data_4023432
loop_
_publ_author_name
'Martin Tiano'
'Philippe Belmont'

_publ_contact_author_address
;Centre de Diffractom\'etrie Henri Longchambon
Universit\'e Claude Bernard Lyon1
43 boulevard du 11 novembre 1918
69622 Villeurbanne cedex
France
;
_publ_contact_author_email erwann.jeanneau@univ-lyon1.fr
_publ_contact_author_fax '+33 4 72 43 11 60'
_publ_contact_author_name 'Erwann Jeanneau'
_publ_contact_author_phone '+33 4 72 43 18 59'
_publ_section_title
;
 Rapid Access to Amino-Substituted Quinoline, (Di)Benzofuran,
 and Carbazole Heterocycles through an Aminobenzannulation Reaction
;
_journal_name_full 'Journal of Organic Chemistry'
_journal_page_first 4101
_journal_page_last 4109
_journal_paper_doi 10.1021/jo800249f
_journal_volume 73
_journal_year 2008
_chemical_formula_moiety 'C22 H21 N1 O2'
_chemical_formula_sum 'C22 H21 N O2'
_chemical_formula_weight 331.4
_chemical_name_systematic
;
1-[2-(2-Phenyl-2-pyrrolidin-1-yl-vinyl)-benzofuran-3-yl]-ethanone
;
_space_group_IT_number 14
_symmetry_cell_setting monoclinic
_symmetry_space_group_name_Hall '-P 2ybc'
_symmetry_space_group_name_H-M 'P 1 21/c 1'
_atom_sites_solution_hydrogens geom
_atom_sites_solution_primary direct
_audit_creation_date 08-02-12
_audit_creation_method CRYSTALS_ver_12.85
_cell_angle_alpha 90
_cell_angle_beta 112.079(3)
_cell_angle_gamma 90
_cell_formula_units_Z 4
_cell_length_a 14.6895(8)
_cell_length_b 9.5583(6)
_cell_length_c 13.6237(9)
_cell_measurement_reflns_used 4088
_cell_measurement_temperature 295
_cell_measurement_theta_max 27.878
_cell_measurement_theta_min 0.730
_cell_volume 1772.58(19)
_computing_cell_refinement 'DENZO/SCALEPACK (Otwinowski & Minor, 1997)'
_computing_data_collection 'COLLECT (Nonius, 1997-2001).'
_computing_data_reduction 'DENZO/SCALEPACK (Otwinowski & Minor, 1997)'
_computing_molecular_graphics 'CAMERON (Watkin et al., 1996)'
_computing_publication_material 'CRYSTALS (Betteridge et al., 2003)'
_computing_structure_refinement 'CRYSTALS (Betteridge et al., 2003)'
_computing_structure_solution 'SIR97 (Altomare et al., 1999)'
_diffrn_ambient_temperature 295
_diffrn_measured_fraction_theta_full 0.995
_diffrn_measured_fraction_theta_max 0.993
_diffrn_measurement_device 'Nonius KappaCCD'
_diffrn_measurement_device_type Area
_diffrn_measurement_method '\f & \w scans'
_diffrn_radiation_monochromator graphite
_diffrn_radiation_type 'Mo K\a'
_diffrn_radiation_wavelength 0.71069
_diffrn_reflns_av_R_equivalents 0.043
_diffrn_reflns_limit_h_max 19
_diffrn_reflns_limit_h_min -19
_diffrn_reflns_limit_k_max 12
_diffrn_reflns_limit_k_min -11
_diffrn_reflns_limit_l_max 17
_diffrn_reflns_limit_l_min -17
_diffrn_reflns_number 7770
_diffrn_reflns_theta_full 27.028
_diffrn_reflns_theta_max 27.864
_diffrn_reflns_theta_min 1.496
_diffrn_standards_number 0
_exptl_absorpt_coefficient_mu 0.079
_exptl_absorpt_correction_type none
_exptl_crystal_colour colorless
_exptl_crystal_density_diffrn 1.242
_exptl_crystal_density_method 'not measured'
_exptl_crystal_description block
_exptl_crystal_F_000 704
_exptl_crystal_size_max 0.40
_exptl_crystal_size_mid 0.37
_exptl_crystal_size_min 0.30
_refine_diff_density_max 0.21
_refine_diff_density_min -0.18
_refine_ls_extinction_method None
_refine_ls_goodness_of_fit_ref 1.0229
_refine_ls_hydrogen_treatment constr
_refine_ls_matrix_type full
_refine_ls_number_parameters 226
_refine_ls_number_reflns 2398
_refine_ls_number_restraints 0
_refine_ls_R_factor_all 0.1176
_refine_ls_R_factor_gt 0.0470
_refine_ls_shift/su_max 0.000252
_refine_ls_structure_factor_coef F
_refine_ls_weighting_details
;
 Method, part 1, Chebychev polynomial, (Watkin, 1994, Prince, 1982) 
 [weight] = 1.0/[A~0~*T~0~(x)+A~1~*T~1~(x) ... +A~n-1~]*T~n-1~(x)] 
 where A~i~ are the Chebychev coefficients listed below and x= Fcalc/Fmax 
 Method = Robust Weighting (Prince, 1982) 
 W = [weight] * [1-(deltaF/6*sigmaF)^2^]^2^ 
 A~i~ are: 
 0.427 0.338 0.216 
;
_refine_ls_weighting_scheme calc
_refine_ls_wR_factor_all 0.1093
_refine_ls_wR_factor_gt 0.0487
_refine_ls_wR_factor_ref 0.0549
_reflns_limit_h_max 17
_reflns_limit_h_min -19
_reflns_limit_k_max 12
_reflns_limit_k_min 0
_reflns_limit_l_max 17
_reflns_limit_l_min 0
_reflns_number_gt 1992
_reflns_number_total 4188
_reflns_threshold_expression I>2.0\s(I)
_oxford_diffrn_Wilson_B_factor 4.07
_oxford_diffrn_Wilson_scale 11.02
_oxford_refine_ls_r_factor_ref 0.0597
_oxford_refine_ls_scale 0.3370(8)
_oxford_reflns_number_all 4176
_oxford_reflns_threshold_expression_ref I>1.0\s(I)
_oxford_structure_analysis_title '1 P 1 21/a 1 R = New: P21/c'
_cod_data_source_file jo800249f-File001.cif
_cod_data_source_block 1
_cod_depositor_comments
;
The following automatic conversions were performed:
'_symmetry_cell_setting' value 'Monoclinic' changed to 'monoclinic'
according to '/home/saulius/struct/CIF-dictionaries/cif_core.dic'
dictionary named 'cif_core.dic' version 2.4.1 from 2010-06-29.

Automatic conversion script
Id: cif_fix_enum 1527 2010-12-29 10:47:43Z saulius 
;
_cod_original_sg_symbol_H-M 'P 1 21/c 1 '
_cod_original_formula_sum 'C22 H21 N1 O2'
_cod_database_code 4023432

loop_
_symmetry_equiv_pos_as_xyz
x,y,z
-x,-y,-z
-x,y+1/2,-z+1/2
x,-y+1/2,z+1/2

loop_
_atom_site_label
_atom_site_type_symbol
_atom_site_fract_x
_atom_site_fract_y
_atom_site_fract_z
_atom_site_U_iso_or_equiv
_atom_site_occupancy
_atom_site_adp_type
_atom_site_refinement_flags_posn
_atom_site_refinement_flags_adp
_atom_site_refinement_flags_occupancy
_atom_site_disorder_assembly
_atom_site_disorder_group
_oxford_atom_site_special_shape
_atom_site_attached_hydrogens
C1 C 0.6012(2) 0.1749(3) 0.5199(2) 0.0796 1.0000 Uani . . . . . . .
C2 C 0.65138(17) 0.1725(3) 0.63850(19) 0.0575 1.0000 Uani . . . . . . .
O3 O 0.64459(13) 0.06643(18) 0.68614(14) 0.0760 1.0000 Uani . . . . . . .
C4 C 0.70705(15) 0.2907(2) 0.69798(17) 0.0490 1.0000 Uani . . . . . . .
C5 C 0.76477(15) 0.2870(2) 0.81067(17) 0.0502 1.0000 Uani . . . . . . .
C6 C 0.78463(17) 0.1884(3) 0.89221(19) 0.0607 1.0000 Uani . . . . . . .
C7 C 0.84674(18) 0.2269(3) 0.99352(19) 0.0678 1.0000 Uani . . . . . . .
C8 C 0.88945(18) 0.3590(3) 1.0160(2) 0.0664 1.0000 Uani . . . . . . .
C9 C 0.87140(17) 0.4575(3) 0.93663(18) 0.0595 1.0000 Uani . . . . . . .
C10 C 0.80971(15) 0.4174(2) 0.83694(17) 0.0507 1.0000 Uani . . . . . . .
O11 O 0.78230(10) 0.50121(15) 0.74765(11) 0.0529 1.0000 Uani . . . . . . .
C12 C 0.71888(15) 0.4246(2) 0.66351(16) 0.0486 1.0000 Uani . . . . . . .
C13 C 0.67637(16) 0.4943(2) 0.56421(17) 0.0524 1.0000 Uani . . . . . . .
C14 C 0.70501(15) 0.6179(2) 0.53395(16) 0.0484 1.0000 Uani . . . . . . .
C15 C 0.79431(15) 0.6979(2) 0.60128(16) 0.0504 1.0000 Uani . . . . . . .
C16 C 0.88453(17) 0.6666(3) 0.5968(2) 0.0648 1.0000 Uani . . . . . . .
C17 C 0.96739(19) 0.7414(3) 0.6570(2) 0.0802 1.0000 Uani . . . . . . .
C18 C 0.9607(2) 0.8480(3) 0.7202(2) 0.0841 1.0000 Uani . . . . . . .
C19 C 0.8715(2) 0.8806(3) 0.7251(2) 0.0838 1.0000 Uani . . . . . . .
C20 C 0.7881(2) 0.8068(3) 0.6650(2) 0.0668 1.0000 Uani . . . . . . .
N21 N 0.65446(13) 0.6742(2) 0.43786(14) 0.0561 1.0000 Uani . . . . . . .
C22 C 0.68342(17) 0.7992(3) 0.39388(19) 0.0640 1.0000 Uani . . . . . . .
C23 C 0.58921(17) 0.8419(3) 0.3053(2) 0.0691 1.0000 Uani . . . . . . .
C24 C 0.53837(17) 0.7036(3) 0.26297(18) 0.0642 1.0000 Uani . . . . . . .
C25 C 0.56642(16) 0.6090(3) 0.35979(17) 0.0573 1.0000 Uani . . . . . . .
H252 H 0.5803 0.5132 0.3419 0.0648 1.0000 Uiso R . . . . . .
H251 H 0.5144 0.6063 0.3886 0.0647 1.0000 Uiso R . . . . . .
H242 H 0.5631 0.6653 0.2109 0.0731 1.0000 Uiso R . . . . . .
H241 H 0.4676 0.7173 0.2295 0.0731 1.0000 Uiso R . . . . . .
H232 H 0.6025 0.8968 0.2514 0.0789 1.0000 Uiso R . . . . . .
H231 H 0.5484 0.8979 0.3338 0.0794 1.0000 Uiso R . . . . . .
H222 H 0.7343 0.7730 0.3653 0.0740 1.0000 Uiso R . . . . . .
H221 H 0.7087 0.8700 0.4495 0.0732 1.0000 Uiso R . . . . . .
H161 H 0.8892 0.5948 0.5512 0.0748 1.0000 Uiso R . . . . . .
H171 H 1.0285 0.7181 0.6540 0.0908 1.0000 Uiso R . . . . . .
H181 H 1.0175 0.8984 0.7614 0.0898 1.0000 Uiso R . . . . . .
H191 H 0.8652 0.9536 0.7683 0.0967 1.0000 Uiso R . . . . . .
H201 H 0.7255 0.8304 0.6666 0.0799 1.0000 Uiso R . . . . . .
H131 H 0.6221 0.4491 0.5125 0.0589 1.0000 Uiso R . . . . . .
H61 H 0.7568 0.0983 0.8786 0.0716 1.0000 Uiso R . . . . . .
H71 H 0.8595 0.1609 1.0481 0.0776 1.0000 Uiso R . . . . . .
H81 H 0.9307 0.3827 1.0864 0.0745 1.0000 Uiso R . . . . . .
H91 H 0.8994 0.5485 0.9506 0.0664 1.0000 Uiso R . . . . . .
H13 H 0.6462 0.2080 0.4886 0.1125 1.0000 Uiso R . . . . . .
H12 H 0.5798 0.0820 0.4942 0.1126 1.0000 Uiso R . . . . . .
H11 H 0.5442 0.2359 0.4992 0.1129 1.0000 Uiso R . . . . . .

loop_
_atom_site_aniso_label
_atom_site_aniso_U_11
_atom_site_aniso_U_22
_atom_site_aniso_U_33
_atom_site_aniso_U_23
_atom_site_aniso_U_13
_atom_site_aniso_U_12
C1 0.103(2) 0.0671(16) 0.0642(17) -0.0128(14) 0.0262(15) -0.0254(15)
C2 0.0579(13) 0.0537(14) 0.0633(14) -0.0014(12) 0.0257(11) -0.0054(11)
O3 0.0905(13) 0.0568(10) 0.0795(12) 0.0029(10) 0.0307(10) -0.0176(9)
C4 0.0477(11) 0.0477(12) 0.0527(12) -0.0007(10) 0.0203(10) -0.0032(10)
C5 0.0480(12) 0.0485(13) 0.0556(13) 0.0016(11) 0.0212(10) 0.0017(10)
C6 0.0626(14) 0.0556(14) 0.0633(15) 0.0073(12) 0.0229(12) -0.0015(12)
C7 0.0717(16) 0.0693(16) 0.0581(15) 0.0129(13) 0.0196(13) 0.0030(13)
C8 0.0669(15) 0.0725(17) 0.0523(14) 0.0003(13) 0.0138(11) 0.0038(13)
C9 0.0558(13) 0.0560(14) 0.0568(14) -0.0022(12) 0.0097(11) 0.0002(11)
C10 0.0476(12) 0.0500(13) 0.0536(13) 0.0053(11) 0.0181(10) 0.0052(10)
O11 0.0549(9) 0.0463(8) 0.0508(9) 0.0017(7) 0.0121(7) -0.0032(7)
C12 0.0458(11) 0.0490(12) 0.0505(13) -0.0021(11) 0.0177(10) -0.0025(10)
C13 0.0508(12) 0.0493(12) 0.0518(13) 0.0008(11) 0.0132(10) -0.0063(10)
C14 0.0462(11) 0.0483(12) 0.0486(12) -0.0002(10) 0.0154(10) 0.0004(10)
C15 0.0503(12) 0.0478(12) 0.0484(12) 0.0073(10) 0.0131(10) -0.0040(10)
C16 0.0539(14) 0.0561(14) 0.0811(17) 0.0032(13) 0.0214(12) -0.0027(11)
C17 0.0487(14) 0.0769(18) 0.103(2) 0.0191(18) 0.0149(14) -0.0062(13)
C18 0.0720(19) 0.084(2) 0.0729(18) 0.0074(17) -0.0001(15) -0.0258(16)
C19 0.101(2) 0.0776(19) 0.0695(18) -0.0160(15) 0.0278(16) -0.0278(17)
C20 0.0708(16) 0.0638(15) 0.0669(15) -0.0093(13) 0.0269(13) -0.0111(13)
N21 0.0523(10) 0.0536(11) 0.0542(11) 0.0055(9) 0.0106(9) -0.0084(9)
C22 0.0608(14) 0.0625(15) 0.0631(15) 0.0149(12) 0.0169(12) -0.0070(12)
C23 0.0631(15) 0.0728(17) 0.0651(16) 0.0172(14) 0.0167(12) 0.0025(13)
C24 0.0579(14) 0.0751(17) 0.0531(14) 0.0057(13) 0.0135(11) 0.0083(13)
C25 0.0503(12) 0.0631(14) 0.0525(13) -0.0028(11) 0.0124(10) -0.0032(11)

loop_
_atom_type_symbol
_atom_type_scat_dispersion_real
_atom_type_scat_dispersion_imag
_atom_type_scat_Cromer_Mann_a1
_atom_type_scat_Cromer_Mann_b1
_atom_type_scat_Cromer_Mann_a2
_atom_type_scat_Cromer_Mann_b2
_atom_type_scat_Cromer_Mann_a3
_atom_type_scat_Cromer_Mann_b3
_atom_type_scat_Cromer_Mann_a4
_atom_type_scat_Cromer_Mann_b4
_atom_type_scat_Cromer_Mann_c
_atom_type_scat_source
C 0.0033 0.0016 2.3100 20.8439 1.0200 10.2075 1.5886 0.5687 0.8650 51.6512 0.2156 'International Tables Vol C 4.2.6.8 and 6.1.1.4'
H 0.0000 0.0000 0.4930 10.5109 0.3229 26.1257 0.1402 3.1424 0.0408 57.7998 0.0030 'International Tables Vol C 4.2.6.8 and 6.1.1.4'
N 0.0061 0.0033 12.2126 0.0057 3.1322 9.8933 2.0125 28.9975 1.1663 0.5826 -11.5290 'International Tables Vol C 4.2.6.8 and 6.1.1.4'
O 0.0106 0.0060 3.0485 13.2771 2.2868 5.7011 1.5463 0.3239 0.8670 32.9089 0.2508 'International Tables Vol C 4.2.6.8 and 6.1.1.4'

loop_
_geom_angle_atom_site_label_1
_geom_angle_site_symmetry_1
_geom_angle_atom_site_label_2
_geom_angle_site_symmetry_2
_geom_angle_atom_site_label_3
_geom_angle_site_symmetry_3
_geom_angle
_geom_angle_publ_flag
C2 . C1 . H13 . 109.9 no
C2 . C1 . H12 . 109.7 no
H13 . C1 . H12 . 109.1 no
C2 . C1 . H11 . 110.0 no
H13 . C1 . H11 . 109.6 no
H12 . C1 . H11 . 108.6 no
C1 . C2 . O3 . 118.5(2) yes
C1 . C2 . C4 . 122.3(2) yes
O3 . C2 . C4 . 119.3(2) yes
C2 . C4 . C5 . 123.7(2) yes
C2 . C4 . C12 . 129.9(2) yes
C5 . C4 . C12 . 106.38(18) yes
C4 . C5 . C6 . 136.2(2) yes
C4 . C5 . C10 . 106.39(19) yes
C6 . C5 . C10 . 117.4(2) yes
C5 . C6 . C7 . 118.2(2) yes
C5 . C6 . H61 . 120.9 no
C7 . C6 . H61 . 120.8 no
C6 . C7 . C8 . 122.2(2) yes
C6 . C7 . H71 . 118.0 no
C8 . C7 . H71 . 119.8 no
C7 . C8 . C9 . 120.5(2) yes
C7 . C8 . H81 . 120.2 no
C9 . C8 . H81 . 119.3 no
C8 . C9 . C10 . 116.4(2) yes
C8 . C9 . H91 . 121.7 no
C10 . C9 . H91 . 121.9 no
C5 . C10 . C9 . 125.2(2) yes
C5 . C10 . O11 . 109.83(18) yes
C9 . C10 . O11 . 125.0(2) yes
C10 . O11 . C12 . 107.72(16) yes
C4 . C12 . O11 . 109.67(17) yes
C4 . C12 . C13 . 133.1(2) yes
O11 . C12 . C13 . 117.21(19) yes
C12 . C13 . C14 . 128.0(2) yes
C12 . C13 . H131 . 116.0 no
C14 . C13 . H131 . 116.0 no
C13 . C14 . C15 . 123.66(19) yes
C13 . C14 . N21 . 121.11(19) yes
C15 . C14 . N21 . 115.20(18) yes
C14 . C15 . C16 . 119.7(2) yes
C14 . C15 . C20 . 121.4(2) yes
C16 . C15 . C20 . 118.9(2) yes
C15 . C16 . C17 . 120.4(3) yes
C15 . C16 . H161 . 119.6 no
C17 . C16 . H161 . 120.0 no
C16 . C17 . C18 . 120.4(3) yes
C16 . C17 . H171 . 119.5 no
C18 . C17 . H171 . 120.1 no
C17 . C18 . C19 . 119.8(3) yes
C17 . C18 . H181 . 120.0 no
C19 . C18 . H181 . 120.2 no
C18 . C19 . C20 . 120.3(3) yes
C18 . C19 . H191 . 121.2 no
C20 . C19 . H191 . 118.4 no
C19 . C20 . C15 . 120.2(3) yes
C19 . C20 . H201 . 120.8 no
C15 . C20 . H201 . 119.0 no
C14 . N21 . C22 . 125.55(18) yes
C14 . N21 . C25 . 123.10(18) yes
C22 . N21 . C25 . 111.16(17) yes
N21 . C22 . C23 . 103.10(18) yes
N21 . C22 . H222 . 109.2 no
C23 . C22 . H222 . 110.7 no
N21 . C22 . H221 . 109.3 no
C23 . C22 . H221 . 113.5 no
H222 . C22 . H221 . 110.7 no
C22 . C23 . C24 . 103.9(2) yes
C22 . C23 . H232 . 111.2 no
C24 . C23 . H232 . 112.9 no
C22 . C23 . H231 . 110.0 no
C24 . C23 . H231 . 109.7 no
H232 . C23 . H231 . 109.1 no
C23 . C24 . C25 . 104.69(18) yes
C23 . C24 . H242 . 109.6 no
C25 . C24 . H242 . 110.6 no
C23 . C24 . H241 . 110.2 no
C25 . C24 . H241 . 112.2 no
H242 . C24 . H241 . 109.4 no
C24 . C25 . N21 . 104.64(18) yes
C24 . C25 . H252 . 110.5 no
N21 . C25 . H252 . 111.4 no
C24 . C25 . H251 . 111.3 no
N21 . C25 . H251 . 109.1 no
H252 . C25 . H251 . 109.8 no

loop_
_geom_bond_atom_site_label_1
_geom_bond_site_symmetry_1
_geom_bond_atom_site_label_2
_geom_bond_site_symmetry_2
_geom_bond_distance
_geom_bond_publ_flag
C1 . C2 . 1.504(3) yes
C1 . H13 . 0.963 no
C1 . H12 . 0.964 no
C1 . H11 . 0.971 no
C2 . O3 . 1.228(3) yes
C2 . C4 . 1.451(3) yes
C4 . C5 . 1.449(3) yes
C4 . C12 . 1.396(3) yes
C5 . C6 . 1.401(3) yes
C5 . C10 . 1.393(3) yes
C6 . C7 . 1.388(3) yes
C6 . H61 . 0.941 no
C7 . C8 . 1.392(4) yes
C7 . H71 . 0.939 no
C8 . C9 . 1.382(3) yes
C8 . H81 . 0.950 no
C9 . C10 . 1.374(3) yes
C9 . H91 . 0.950 no
C10 . O11 . 1.384(2) yes
O11 . C12 . 1.384(2) yes
C12 . C13 . 1.425(3) yes
C13 . C14 . 1.368(3) yes
C13 . H131 . 0.946 no
C14 . C15 . 1.498(3) yes
C14 . N21 . 1.351(3) yes
C15 . C16 . 1.382(3) yes
C15 . C20 . 1.380(3) yes
C16 . C17 . 1.384(3) yes
C16 . H161 . 0.945 no
C17 . C18 . 1.361(4) yes
C17 . H171 . 0.940 no
C18 . C19 . 1.374(4) yes
C18 . H181 . 0.944 no
C19 . C20 . 1.384(4) yes
C19 . H191 . 0.940 no
C20 . H201 . 0.954 no
N21 . C22 . 1.469(3) yes
N21 . C25 . 1.469(3) yes
C22 . C23 . 1.511(3) yes
C22 . H222 . 0.996 no
C22 . H221 . 0.979 no
C23 . C24 . 1.521(3) yes
C23 . H232 . 0.980 no
C23 . H231 . 0.986 no
C24 . C25 . 1.523(3) yes
C24 . H242 . 0.981 no
C24 . H241 . 0.974 no
C25 . H252 . 0.988 no
C25 . H251 . 0.981 no

loop_
_geom_hbond_atom_site_label_D
_geom_hbond_site_symmetry_D
_geom_hbond_atom_site_label_H
_geom_hbond_site_symmetry_H
_geom_hbond_atom_site_label_A
_geom_hbond_site_symmetry_A
_geom_hbond_angle_DHA
_geom_hbond_distance_DH
_geom_hbond_distance_HA
_geom_hbond_distance_DA
_geom_hbond_publ_flag
C24 . H242 . O3 4_554 137 0.98 2.60 3.379(4) yes

loop_
_cod_related_entry_id
_cod_related_entry_database
_cod_related_entry_code
1 ChemSpider 30658674
